data_7150724
loop_
_publ_author_name
'Sivappa, Rasapalli'
'Mukherjee, Sabuj'
'Dias, H. V. Rasika'
'Lovely, Carl J.'

_publ_section_title
;
 Studies toward the total synthesis of the oroidin dimers
;
_journal_issue 16
_journal_name_full 'Organic &amp; Biomolecular Chemistry'
_journal_page_first 3215
_journal_page_last 3218
_journal_paper_doi 10.1039/b909482b
_journal_volume 7
_journal_year 2009
_chemical_formula_sum 'C26 H24 N4 O3'
_chemical_formula_weight 440.49
_chemical_name_systematic
;
?
;
_space_group_IT_number 14
_symmetry_cell_setting monoclinic
_symmetry_space_group_name_Hall '-P 2yn'
_symmetry_space_group_name_H-M 'P 1 21/n 1'
_atom_sites_solution_hydrogens geom
_atom_sites_solution_primary direct
_atom_sites_solution_secondary difmap
_audit_creation_method SHELXL-97
_cell_angle_alpha 90.00
_cell_angle_beta 95.664(1)
_cell_angle_gamma 90.00
_cell_formula_units_Z 4
_cell_length_a 11.5704(8)
_cell_length_b 14.5997(10)
_cell_length_c 12.5793(9)
_cell_measurement_reflns_used 5300
_cell_measurement_temperature 100(2)
_cell_measurement_theta_max 28.26
_cell_measurement_theta_min 2.25
_cell_volume 2114.6(3)
_computing_cell_refinement 'Bruker SMART'
_computing_data_collection 'Bruker SMART'
_computing_data_reduction 'Bruker SAINT'
_computing_molecular_graphics 'Bruker SHELXTL'
_computing_publication_material 'Bruker SHELXTL'
_computing_structure_refinement 'SHELXL-97 (Sheldrick, 1997)'
_computing_structure_solution 'SHELXS-97 (Sheldrick, 1990)'
_diffrn_ambient_temperature 100(2)
_diffrn_measured_fraction_theta_full 0.999
_diffrn_measured_fraction_theta_max 0.999
_diffrn_measurement_device_type 'CCD area detector'
_diffrn_measurement_method 'phi and omega scans'
_diffrn_radiation_monochromator graphite
_diffrn_radiation_source 'fine-focus sealed tube'
_diffrn_radiation_type MoK\a
_diffrn_radiation_wavelength 0.71073
_diffrn_reflns_av_R_equivalents 0.0272
_diffrn_reflns_av_sigmaI/netI 0.0271
_diffrn_reflns_limit_h_max 14
_diffrn_reflns_limit_h_min -13
_diffrn_reflns_limit_k_max 17
_diffrn_reflns_limit_k_min -18
_diffrn_reflns_limit_l_max 15
_diffrn_reflns_limit_l_min -15
_diffrn_reflns_number 15861
_diffrn_reflns_theta_full 26.00
_diffrn_reflns_theta_max 26.00
_diffrn_reflns_theta_min 2.14
_exptl_absorpt_coefficient_mu 0.093
_exptl_absorpt_correction_T_max 0.9908
_exptl_absorpt_correction_T_min 0.9726
_exptl_absorpt_correction_type multi-scan
_exptl_absorpt_process_details SADABS
_exptl_crystal_colour colorless
_exptl_crystal_density_diffrn 1.384
_exptl_crystal_density_method 'not measured'
_exptl_crystal_description blocks
_exptl_crystal_F_000 928
_exptl_crystal_size_max 0.30
_exptl_crystal_size_mid 0.18
_exptl_crystal_size_min 0.10
_refine_diff_density_max 0.284
_refine_diff_density_min -0.206
_refine_diff_density_rms 0.042
_refine_ls_extinction_method none
_refine_ls_goodness_of_fit_ref 1.054
_refine_ls_hydrogen_treatment constr
_refine_ls_matrix_type full
_refine_ls_number_parameters 298
_refine_ls_number_reflns 4144
_refine_ls_number_restraints 0
_refine_ls_restrained_S_all 1.054
_refine_ls_R_factor_all 0.0448
_refine_ls_R_factor_gt 0.0388
_refine_ls_shift/su_max 0.001
_refine_ls_shift/su_mean 0.000
_refine_ls_structure_factor_coef Fsqd
_refine_ls_weighting_details 'calc w=1/[\s^2^(Fo^2^)+(0.0543P)^2^+0.7257P] where P=(Fo^2^+2Fc^2^)/3'
_refine_ls_weighting_scheme calc
_refine_ls_wR_factor_gt 0.1009
_refine_ls_wR_factor_ref 0.1066
_reflns_number_gt 3598
_reflns_number_total 4144
_reflns_threshold_expression >2sigma(I)
_cod_data_source_file b909482b.txt
_cod_data_source_block dias425s
_cod_depositor_comments
;
The following automatic conversions were performed:
'_symmetry_cell_setting' value 'Monoclinic' changed to 'monoclinic'
according to '/home/saulius/struct/CIF-dictionaries/cif_core.dic'
dictionary named 'cif_core.dic' version 2.4.1 from 2010-06-29.

Automatic conversion script
Id: cif_fix_enum 1527 2010-12-29 10:47:43Z saulius 
;
_cod_original_sg_symbol_H-M P2(1)/n
_cod_database_code 7150724

loop_
_symmetry_equiv_pos_as_xyz
'x, y, z'
'-x+1/2, y+1/2, -z+1/2'
'-x, -y, -z'
'x-1/2, -y-1/2, z-1/2'

loop_
_atom_site_label
_atom_site_type_symbol
_atom_site_fract_x
_atom_site_fract_y
_atom_site_fract_z
_atom_site_U_iso_or_equiv
_atom_site_adp_type
_atom_site_occupancy
_atom_site_symmetry_multiplicity
_atom_site_calc_flag
_atom_site_refinement_flags
_atom_site_disorder_assembly
_atom_site_disorder_group
N1 N 0.65581(10) 0.84168(8) 0.61807(9) 0.0232(3) Uani 1 1 d . . .
N2 N 0.63567(9) 0.98995(7) 0.56587(8) 0.0212(2) Uani 1 1 d . . .
N3 N 0.69219(10) 0.85494(8) 0.26607(9) 0.0228(2) Uani 1 1 d . . .
N4 N 0.86774(10) 0.87753(8) 0.35091(9) 0.0251(3) Uani 1 1 d . . .
O1 O 0.85490(9) 0.82805(7) 0.65946(8) 0.0294(2) Uani 1 1 d . . .
O2 O 0.68182(8) 1.12551(7) 0.33791(7) 0.0273(2) Uani 1 1 d . . .
O3 O 0.67319(8) 1.19661(6) 0.49210(7) 0.0254(2) Uani 1 1 d . . .
C1 C 0.58454(12) 0.91375(9) 0.57970(10) 0.0226(3) Uani 1 1 d . . .
H1 H 0.5029 0.9068 0.5647 0.027 Uiso 1 1 calc R . .
C2 C 0.76887(12) 0.87240(9) 0.62982(10) 0.0226(3) Uani 1 1 d . . .
C3 C 0.76038(11) 0.97214(9) 0.59321(10) 0.0209(3) Uani 1 1 d . . .
C4 C 0.82720(11) 0.98763(9) 0.49387(10) 0.0210(3) Uani 1 1 d . . .
H4 H 0.9090 0.9682 0.5156 0.025 Uiso 1 1 calc R . .
C5 C 0.83022(11) 1.09376(9) 0.48666(10) 0.0221(3) Uani 1 1 d . . .
H5 H 0.9011 1.1143 0.4539 0.026 Uiso 1 1 calc R . .
C6 C 0.72271(11) 1.13686(9) 0.42917(11) 0.0221(3) Uani 1 1 d . . .
C7 C 0.73406(12) 1.20030(10) 0.59828(11) 0.0267(3) Uani 1 1 d . . .
H7A H 0.6803 1.1857 0.6525 0.032 Uiso 1 1 calc R . .
H7B H 0.7661 1.2624 0.6130 0.032 Uiso 1 1 calc R . .
C8 C 0.83291(12) 1.12936(9) 0.60261(11) 0.0233(3) Uani 1 1 d . . .
H8 H 0.9092 1.1591 0.6253 0.028 Uiso 1 1 calc R . .
C9 C 0.81551(12) 1.04365(9) 0.67181(11) 0.0241(3) Uani 1 1 d . . .
H9A H 0.8908 1.0215 0.7066 0.029 Uiso 1 1 calc R . .
H9B H 0.7636 1.0576 0.7277 0.029 Uiso 1 1 calc R . .
C10 C 0.61845(13) 0.74762(9) 0.63587(11) 0.0280(3) Uani 1 1 d . . .
H10A H 0.5444 0.7491 0.6691 0.034 Uiso 1 1 calc R . .
H10B H 0.6772 0.7172 0.6866 0.034 Uiso 1 1 calc R . .
C11 C 0.60174(12) 0.69163(9) 0.53420(11) 0.0235(3) Uani 1 1 d . . .
C12 C 0.50067(13) 0.64195(10) 0.50833(13) 0.0306(3) Uani 1 1 d . . .
H12 H 0.4405 0.6433 0.5546 0.037 Uiso 1 1 calc R . .
C13 C 0.48684(13) 0.59021(11) 0.41514(13) 0.0361(4) Uani 1 1 d . . .
H13 H 0.4169 0.5571 0.3975 0.043 Uiso 1 1 calc R . .
C14 C 0.57408(13) 0.58679(10) 0.34829(12) 0.0320(3) Uani 1 1 d . . .
H14 H 0.5646 0.5511 0.2849 0.038 Uiso 1 1 calc R . .
C15 C 0.67542(13) 0.63549(10) 0.37391(12) 0.0285(3) Uani 1 1 d . . .
H15 H 0.7360 0.6327 0.3283 0.034 Uiso 1 1 calc R . .
C16 C 0.68913(12) 0.68837(10) 0.46565(12) 0.0279(3) Uani 1 1 d . . .
H16 H 0.7585 0.7226 0.4819 0.033 Uiso 1 1 calc R . .
C17 C 0.78768(11) 0.93179(9) 0.39708(10) 0.0211(3) Uani 1 1 d . . .
C18 C 0.80675(12) 0.83341(10) 0.27307(11) 0.0261(3) Uani 1 1 d . . .
H18 H 0.8394 0.7912 0.2269 0.031 Uiso 1 1 calc R . .
C19 C 0.67939(11) 0.91811(9) 0.34473(10) 0.0224(3) Uani 1 1 d . . .
H19 H 0.6092 0.9468 0.3600 0.027 Uiso 1 1 calc R . .
C20 C 0.60019(12) 0.81743(10) 0.19061(11) 0.0266(3) Uani 1 1 d . . .
H20A H 0.5244 0.8288 0.2186 0.032 Uiso 1 1 calc R . .
H20B H 0.6107 0.7503 0.1864 0.032 Uiso 1 1 calc R . .
C21 C 0.59657(11) 0.85707(9) 0.07908(11) 0.0232(3) Uani 1 1 d . . .
C22 C 0.52055(12) 0.81815(9) -0.00140(11) 0.0256(3) Uani 1 1 d . . .
H22 H 0.4756 0.7662 0.0138 0.031 Uiso 1 1 calc R . .
C23 C 0.51024(13) 0.85502(10) -0.10359(12) 0.0297(3) Uani 1 1 d . . .
H23 H 0.4577 0.8285 -0.1578 0.036 Uiso 1 1 calc R . .
C24 C 0.57620(14) 0.93039(10) -0.12697(12) 0.0322(3) Uani 1 1 d . . .
H24 H 0.5687 0.9557 -0.1969 0.039 Uiso 1 1 calc R . .
C25 C 0.65306(13) 0.96851(10) -0.04773(12) 0.0306(3) Uani 1 1 d . . .
H25 H 0.6990 1.0198 -0.0636 0.037 Uiso 1 1 calc R . .
C26 C 0.66327(13) 0.93210(10) 0.05487(11) 0.0279(3) Uani 1 1 d . . .
H26 H 0.7161 0.9586 0.1088 0.034 Uiso 1 1 calc R . .

loop_
_atom_site_aniso_label
_atom_site_aniso_U_11
_atom_site_aniso_U_22
_atom_site_aniso_U_33
_atom_site_aniso_U_23
_atom_site_aniso_U_13
_atom_site_aniso_U_12
N1 0.0275(6) 0.0207(6) 0.0218(6) -0.0004(4) 0.0038(4) -0.0018(4)
N2 0.0211(6) 0.0231(6) 0.0196(6) -0.0009(4) 0.0023(4) 0.0008(4)
N3 0.0249(6) 0.0237(6) 0.0198(6) -0.0008(4) 0.0018(4) -0.0007(4)
N4 0.0241(6) 0.0257(6) 0.0258(6) -0.0013(5) 0.0046(5) 0.0016(5)
O1 0.0316(5) 0.0263(5) 0.0284(5) 0.0012(4) -0.0061(4) 0.0055(4)
O2 0.0313(5) 0.0281(5) 0.0218(5) 0.0048(4) -0.0003(4) -0.0018(4)
O3 0.0255(5) 0.0236(5) 0.0265(5) -0.0005(4) -0.0007(4) 0.0021(4)
C1 0.0231(7) 0.0244(7) 0.0209(6) -0.0020(5) 0.0045(5) -0.0002(5)
C2 0.0283(7) 0.0231(7) 0.0162(6) -0.0024(5) 0.0007(5) 0.0008(5)
C3 0.0206(6) 0.0213(7) 0.0204(6) -0.0013(5) -0.0008(5) 0.0011(5)
C4 0.0179(6) 0.0221(7) 0.0229(7) -0.0005(5) 0.0008(5) 0.0002(5)
C5 0.0198(6) 0.0220(7) 0.0243(7) 0.0002(5) 0.0022(5) -0.0025(5)
C6 0.0226(6) 0.0189(6) 0.0251(7) 0.0033(5) 0.0034(5) -0.0042(5)
C7 0.0274(7) 0.0271(7) 0.0248(7) -0.0027(5) -0.0009(6) 0.0015(6)
C8 0.0215(6) 0.0219(7) 0.0259(7) -0.0011(5) -0.0009(5) -0.0021(5)
C9 0.0256(7) 0.0239(7) 0.0219(7) -0.0015(5) -0.0019(5) -0.0009(5)
C10 0.0379(8) 0.0218(7) 0.0249(7) 0.0023(5) 0.0063(6) -0.0035(6)
C11 0.0284(7) 0.0168(6) 0.0253(7) 0.0037(5) 0.0023(5) 0.0020(5)
C12 0.0279(7) 0.0251(7) 0.0398(8) -0.0019(6) 0.0091(6) 0.0004(6)
C13 0.0273(8) 0.0326(8) 0.0475(10) -0.0093(7) -0.0008(7) -0.0034(6)
C14 0.0375(8) 0.0280(8) 0.0295(8) -0.0047(6) -0.0020(6) 0.0018(6)
C15 0.0340(8) 0.0256(7) 0.0268(7) 0.0011(6) 0.0072(6) 0.0013(6)
C16 0.0277(7) 0.0258(7) 0.0303(7) -0.0003(6) 0.0039(6) -0.0034(6)
C17 0.0221(6) 0.0214(6) 0.0199(6) 0.0008(5) 0.0026(5) 0.0006(5)
C18 0.0271(7) 0.0267(7) 0.0251(7) -0.0029(5) 0.0056(5) 0.0022(6)
C19 0.0233(7) 0.0228(7) 0.0212(7) -0.0013(5) 0.0023(5) 0.0007(5)
C20 0.0287(7) 0.0275(7) 0.0233(7) -0.0029(5) 0.0008(5) -0.0054(6)
C21 0.0239(7) 0.0230(7) 0.0227(7) -0.0032(5) 0.0023(5) 0.0045(5)
C22 0.0238(7) 0.0240(7) 0.0286(7) -0.0030(5) 0.0007(5) 0.0038(5)
C23 0.0303(8) 0.0322(8) 0.0254(7) -0.0059(6) -0.0039(6) 0.0072(6)
C24 0.0414(9) 0.0328(8) 0.0225(7) 0.0021(6) 0.0034(6) 0.0112(6)
C25 0.0371(8) 0.0261(7) 0.0291(8) 0.0017(6) 0.0060(6) 0.0004(6)
C26 0.0316(7) 0.0276(7) 0.0244(7) -0.0038(5) 0.0019(6) -0.0020(6)

loop_
_atom_type_symbol
_atom_type_description
_atom_type_scat_dispersion_real
_atom_type_scat_dispersion_imag
_atom_type_scat_source
C C 0.0033 0.0016 'International Tables Vol C Tables 4.2.6.8 and 6.1.1.4'
H H 0.0000 0.0000 'International Tables Vol C Tables 4.2.6.8 and 6.1.1.4'
N N 0.0061 0.0033 'International Tables Vol C Tables 4.2.6.8 and 6.1.1.4'
O O 0.0106 0.0060 'International Tables Vol C Tables 4.2.6.8 and 6.1.1.4'

loop_
_geom_angle_atom_site_label_1
_geom_angle_atom_site_label_2
_geom_angle_atom_site_label_3
_geom_angle
_geom_angle_site_symmetry_1
_geom_angle_site_symmetry_3
_geom_angle_publ_flag
C2 N1 C1 108.34(11) . . ?
C2 N1 C10 125.52(12) . . ?
C1 N1 C10 126.01(12) . . ?
C1 N2 C3 105.67(11) . . ?
C18 N3 C19 106.46(11) . . ?
C18 N3 C20 126.87(11) . . ?
C19 N3 C20 126.67(11) . . ?
C18 N4 C17 105.03(11) . . ?
C6 O3 C7 111.75(10) . . ?
N2 C1 N1 115.96(12) . . ?
N2 C1 H1 122.0 . . ?
N1 C1 H1 122.0 . . ?
O1 C2 N1 126.89(13) . . ?
O1 C2 C3 128.83(12) . . ?
N1 C2 C3 104.24(11) . . ?
N2 C3 C2 105.72(10) . . ?
N2 C3 C9 111.48(10) . . ?
C2 C3 C9 116.39(10) . . ?
N2 C3 C4 109.95(10) . . ?
C2 C3 C4 111.09(11) . . ?
C9 C3 C4 102.23(10) . . ?
C17 C4 C3 116.06(11) . . ?
C17 C4 C5 120.14(11) . . ?
C3 C4 C5 102.04(10) . . ?
C17 C4 H4 105.8 . . ?
C3 C4 H4 105.8 . . ?
C5 C4 H4 105.8 . . ?
C6 C5 C8 104.49(10) . . ?
C6 C5 C4 114.88(10) . . ?
C8 C5 C4 106.19(10) . . ?
C6 C5 H5 110.3 . . ?
C8 C5 H5 110.3 . . ?
C4 C5 H5 110.3 . . ?
O2 C6 O3 119.91(12) . . ?
O2 C6 C5 128.54(12) . . ?
O3 C6 C5 111.52(11) . . ?
O3 C7 C8 107.43(11) . . ?
O3 C7 H7A 110.2 . . ?
C8 C7 H7A 110.2 . . ?
O3 C7 H7B 110.2 . . ?
C8 C7 H7B 110.2 . . ?
H7A C7 H7B 108.5 . . ?
C7 C8 C5 104.30(10) . . ?
C7 C8 C9 115.21(11) . . ?
C5 C8 C9 105.49(10) . . ?
C7 C8 H8 110.5 . . ?
C5 C8 H8 110.5 . . ?
C9 C8 H8 110.5 . . ?
C3 C9 C8 104.87(10) . . ?
C3 C9 H9A 110.8 . . ?
C8 C9 H9A 110.8 . . ?
C3 C9 H9B 110.8 . . ?
C8 C9 H9B 110.8 . . ?
H9A C9 H9B 108.8 . . ?
N1 C10 C11 113.10(11) . . ?
N1 C10 H10A 109.0 . . ?
C11 C10 H10A 109.0 . . ?
N1 C10 H10B 109.0 . . ?
C11 C10 H10B 109.0 . . ?
H10A C10 H10B 107.8 . . ?
C12 C11 C16 118.91(13) . . ?
C12 C11 C10 120.98(13) . . ?
C16 C11 C10 120.10(12) . . ?
C11 C12 C13 120.40(14) . . ?
C11 C12 H12 119.8 . . ?
C13 C12 H12 119.8 . . ?
C14 C13 C12 120.28(14) . . ?
C14 C13 H13 119.9 . . ?
C12 C13 H13 119.9 . . ?
C13 C14 C15 119.68(14) . . ?
C13 C14 H14 120.2 . . ?
C15 C14 H14 120.2 . . ?
C14 C15 C16 120.40(14) . . ?
C14 C15 H15 119.8 . . ?
C16 C15 H15 119.8 . . ?
C15 C16 C11 120.31(13) . . ?
C15 C16 H16 119.8 . . ?
C11 C16 H16 119.8 . . ?
C19 C17 N4 109.36(11) . . ?
C19 C17 C4 131.33(12) . . ?
N4 C17 C4 119.17(11) . . ?
N4 C18 N3 112.54(12) . . ?
N4 C18 H18 123.7 . . ?
N3 C18 H18 123.7 . . ?
N3 C19 C17 106.61(11) . . ?
N3 C19 H19 126.7 . . ?
C17 C19 H19 126.7 . . ?
N3 C20 C21 114.23(11) . . ?
N3 C20 H20A 108.7 . . ?
C21 C20 H20A 108.7 . . ?
N3 C20 H20B 108.7 . . ?
C21 C20 H20B 108.7 . . ?
H20A C20 H20B 107.6 . . ?
C26 C21 C22 119.05(13) . . ?
C26 C21 C20 122.59(12) . . ?
C22 C21 C20 118.33(12) . . ?
C23 C22 C21 120.31(13) . . ?
C23 C22 H22 119.8 . . ?
C21 C22 H22 119.8 . . ?
C24 C23 C22 120.35(13) . . ?
C24 C23 H23 119.8 . . ?
C22 C23 H23 119.8 . . ?
C25 C24 C23 119.59(14) . . ?
C25 C24 H24 120.2 . . ?
C23 C24 H24 120.2 . . ?
C24 C25 C26 120.27(14) . . ?
C24 C25 H25 119.9 . . ?
C26 C25 H25 119.9 . . ?
C25 C26 C21 120.42(13) . . ?
C25 C26 H26 119.8 . . ?
C21 C26 H26 119.8 . . ?

loop_
_geom_bond_atom_site_label_1
_geom_bond_atom_site_label_2
_geom_bond_distance
_geom_bond_site_symmetry_2
_geom_bond_publ_flag
N1 C2 1.3770(17) . ?
N1 C1 1.3934(17) . ?
N1 C10 1.4635(17) . ?
N2 C1 1.2799(17) . ?
N2 C3 1.4731(16) . ?
N3 C18 1.3566(18) . ?
N3 C19 1.3714(17) . ?
N3 C20 1.4610(17) . ?
N4 C18 1.3172(18) . ?
N4 C17 1.3889(17) . ?
O1 C2 1.2148(16) . ?
O2 C6 1.2092(16) . ?
O3 C6 1.3437(16) . ?
O3 C7 1.4482(16) . ?
C1 H1 0.9500 . ?
C2 C3 1.5276(18) . ?
C3 C9 1.5329(18) . ?
C3 C4 1.5495(18) . ?
C4 C17 1.4987(18) . ?
C4 C5 1.5528(18) . ?
C4 H4 1.0000 . ?
C5 C6 1.5128(18) . ?
C5 C8 1.5458(18) . ?
C5 H5 1.0000 . ?
C7 C8 1.5400(19) . ?
C7 H7A 0.9900 . ?
C7 H7B 0.9900 . ?
C8 C9 1.5487(19) . ?
C8 H8 1.0000 . ?
C9 H9A 0.9900 . ?
C9 H9B 0.9900 . ?
C10 C11 1.5140(19) . ?
C10 H10A 0.9900 . ?
C10 H10B 0.9900 . ?
C11 C12 1.387(2) . ?
C11 C16 1.393(2) . ?
C12 C13 1.391(2) . ?
C12 H12 0.9500 . ?
C13 C14 1.377(2) . ?
C13 H13 0.9500 . ?
C14 C15 1.382(2) . ?
C14 H14 0.9500 . ?
C15 C16 1.384(2) . ?
C15 H15 0.9500 . ?
C16 H16 0.9500 . ?
C17 C19 1.3714(18) . ?
C18 H18 0.9500 . ?
C19 H19 0.9500 . ?
C20 C21 1.5144(19) . ?
C20 H20A 0.9900 . ?
C20 H20B 0.9900 . ?
C21 C26 1.391(2) . ?
C21 C22 1.3948(19) . ?
C22 C23 1.388(2) . ?
C22 H22 0.9500 . ?
C23 C24 1.387(2) . ?
C23 H23 0.9500 . ?
C24 C25 1.385(2) . ?
C24 H24 0.9500 . ?
C25 C26 1.390(2) . ?
C25 H25 0.9500 . ?
C26 H26 0.9500 . ?
